data_4118760
loop_
_publ_author_name
'Gilles Yzambart'
'Nathalie Bellec'
'Ghassan Nasser'
'Olivier Jeannin'
'Thierry Roisnel'
'Marc Fourmigu\'e'
'Pascale Auban-Senzier'
'Jorge \'I\~niguez'
'Enric Canadell'
'Dominique Lorcy'

_publ_section_title
;
 Anisotropic Chemical Pressure Effects in Single-Component Molecular
 Metals Based on Radical Dithiolene and Diselenolene Gold Complexes
;
_journal_name_full 'Journal of the American Chemical Society'
_journal_page_first 17138
_journal_page_last 17148
_journal_paper_doi 10.1021/ja3065649
_journal_volume 134
_journal_year 2012
_chemical_compound_source 'synthesis as described'
_chemical_formula_moiety 'C8 H20 N, C10 H10 Au N2 O2 S2 Se4'
_chemical_formula_sum 'C18 H30 Au N3 O2 S2 Se4'
_chemical_formula_weight 897.38
_chemical_name_systematic
;
 ?
;
_space_group_IT_number 15
_symmetry_cell_setting monoclinic
_symmetry_Int_Tables_number 15
_symmetry_space_group_name_Hall '-C 2yc'
_symmetry_space_group_name_H-M 'C 1 2/c 1'
_atom_sites_solution_hydrogens geom
_atom_sites_solution_primary direct
_atom_sites_solution_secondary difmap
_audit_conform_dict_location ftp://ftp.iucr.org/pub/cif_core.dic
_audit_conform_dict_name cif_core.dic
_audit_conform_dict_version 2.3
_audit_creation_date 2010-03-12T14:43:35-00:00
_audit_creation_method 'WinGX routine CIF_UPDATE'
_cell_angle_alpha 90
_cell_angle_beta 102.209(4)
_cell_angle_gamma 90
_cell_formula_units_Z 4
_cell_length_a 17.9569(15)
_cell_length_b 10.7960(9)
_cell_length_c 14.2220(12)
_cell_measurement_reflns_used 5458
_cell_measurement_temperature 150(2)
_cell_measurement_theta_max 27.42
_cell_measurement_theta_min 2.93
_cell_measurement_wavelength 0.71073
_cell_volume 2694.8(4)
_computing_cell_refinement 'Bruker SMART (Bruker, 2002)'
_computing_data_collection 'Bruker SAINT (Bruker, 2002)'
_computing_data_reduction 'Bruker SAINT (Bruker, 2002)'
_computing_molecular_graphics 'Ortep-3 for Windows (Farrugia, 1997)'
_computing_publication_material
;
           WinGX publication routines (Farrugia, 1999),
           CRYSCAL (T. Roisnel, local program)
;
_computing_structure_refinement 'SHELXL-97 (Sheldrick, 1997)'
_computing_structure_solution 'SIR97 (ALtomare et al., 1999))'
_diffrn_ambient_temperature 150(2)
_diffrn_detector 'CCD plate'
_diffrn_measured_fraction_theta_full 0.996
_diffrn_measured_fraction_theta_max 0.996
_diffrn_measurement_device_type 'APEXII, Bruker-AXS'
_diffrn_measurement_method 'CCD rotation images, thin slices'
_diffrn_radiation_monochromator graphite
_diffrn_radiation_probe x-ray
_diffrn_radiation_type MoK\a
_diffrn_radiation_wavelength 0.71073
_diffrn_reflns_av_R_equivalents 0
_diffrn_reflns_av_unetI/netI 0.0225
_diffrn_reflns_limit_h_max 22
_diffrn_reflns_limit_h_min -23
_diffrn_reflns_limit_k_max 13
_diffrn_reflns_limit_k_min 0
_diffrn_reflns_limit_l_max 18
_diffrn_reflns_limit_l_min 0
_diffrn_reflns_number 3721
_diffrn_reflns_theta_full 27.45
_diffrn_reflns_theta_max 27.45
_diffrn_reflns_theta_min 2.21
_exptl_absorpt_coefficient_mu 11.037
_exptl_absorpt_correction_T_max 0.576
_exptl_absorpt_correction_T_min 0.245
_exptl_absorpt_correction_type multi-scan
_exptl_absorpt_process_details
;
  [Sheldrick, G.M. (2002). TWINABS Bruker AXS Inc., Madison, Wisconsin, USA]
;
_exptl_crystal_colour orange
_exptl_crystal_density_diffrn 2.212
_exptl_crystal_description plate
_exptl_crystal_F_000 1688
_exptl_crystal_size_max 0.25
_exptl_crystal_size_mid 0.18
_exptl_crystal_size_min 0.05
_refine_diff_density_max 1.693
_refine_diff_density_min -2.458
_refine_diff_density_rms 0.426
_refine_ls_extinction_method none
_refine_ls_goodness_of_fit_ref 1.137
_refine_ls_hydrogen_treatment constr
_refine_ls_matrix_type full
_refine_ls_number_parameters 146
_refine_ls_number_reflns 3721
_refine_ls_number_restraints 0
_refine_ls_restrained_S_all 1.137
_refine_ls_R_factor_all 0.0506
_refine_ls_R_factor_gt 0.0426
_refine_ls_shift/su_max 0.001
_refine_ls_shift/su_mean 0
_refine_ls_structure_factor_coef Fsqd
_refine_ls_weighting_details 'calc w=1/[\s^2^(Fo^2^)+(0.0912P)^2^+0.5381P] where P=(Fo^2^+2Fc^2^)/3'
_refine_ls_weighting_scheme calc
_refine_ls_wR_factor_gt 0.1246
_refine_ls_wR_factor_ref 0.13
_reflns_number_gt 3226
_reflns_number_total 3721
_reflns_threshold_expression >2sigma(I)
_cod_data_source_file ja3065649_si_001_2.cif
_cod_data_source_block NEt4AuthiazOds
_cod_original_sg_symbol_H-M 'C 2/c'
_cod_database_code 4118760

loop_
_symmetry_equiv_pos_as_xyz
'x, y, z'
'-x, y, -z+1/2'
'x+1/2, y+1/2, z'
'-x+1/2, y+1/2, -z+1/2'
'-x, -y, -z'
'x, -y, z-1/2'
'-x+1/2, -y+1/2, -z'
'x+1/2, -y+1/2, z-1/2'

loop_
_atom_site_label
_atom_site_type_symbol
_atom_site_fract_x
_atom_site_fract_y
_atom_site_fract_z
_atom_site_U_iso_or_equiv
_atom_site_adp_type
_atom_site_occupancy
_atom_site_symmetry_multiplicity
_atom_site_calc_flag
_atom_site_refinement_flags
_atom_site_disorder_assembly
_atom_site_disorder_group
Au1 Au 0 0 0.5 0.02320(13) Uani 1 2 d S . .
Se1 Se 0.11370(4) -0.12915(6) 0.54668(5) 0.03083(19) Uani 1 1 d . . .
Se2 Se 0.06132(4) 0.14058(6) 0.40615(6) 0.03253(19) Uani 1 1 d . . .
C3 C 0.1552(4) 0.0540(6) 0.4188(5) 0.0263(14) Uani 1 1 d . . .
C4 C 0.1739(4) -0.0475(6) 0.4728(5) 0.0278(14) Uani 1 1 d . . .
S5 S 0.26461(10) -0.10091(16) 0.46305(14) 0.0353(4) Uani 1 1 d . . .
C6 C 0.2747(5) 0.0232(7) 0.3830(6) 0.0375(18) Uani 1 1 d . . .
O7 O 0.3296(3) 0.0383(5) 0.3466(5) 0.0505(15) Uani 1 1 d . . .
N8 N 0.2101(3) 0.0927(5) 0.3688(4) 0.0295(12) Uani 1 1 d . . .
C9 C 0.2029(4) 0.2058(6) 0.3076(5) 0.0370(16) Uani 1 1 d . . .
H9A H 0.149 0.2168 0.2745 0.044 Uiso 1 1 calc R . .
H9B H 0.2336 0.1953 0.2579 0.044 Uiso 1 1 calc R . .
C10 C 0.2298(5) 0.3205(7) 0.3673(6) 0.0433(19) Uani 1 1 d . . .
H10A H 0.1958 0.3365 0.4115 0.065 Uiso 1 1 calc R . .
H10B H 0.2293 0.3918 0.3246 0.065 Uiso 1 1 calc R . .
H10C H 0.2818 0.307 0.4043 0.065 Uiso 1 1 calc R . .
N21 N 0 0.3356(6) 0.75 0.0257(16) Uani 1 2 d S . .
C21 C 0.0410(4) 0.2565(6) 0.6883(5) 0.0302(15) Uani 1 1 d . A .
H21A H 0.0023 0.2145 0.6386 0.036 Uiso 1 1 calc R . .
H21B H 0.0708 0.3117 0.6547 0.036 Uiso 1 1 calc R . .
C22 C 0.0942(5) 0.1589(7) 0.7428(6) 0.045(2) Uani 1 1 d . . .
H22A H 0.139 0.1994 0.782 0.068 Uiso 1 1 calc R A .
H22B H 0.1104 0.1026 0.6969 0.068 Uiso 1 1 calc R . .
H22C H 0.0676 0.1119 0.7846 0.068 Uiso 1 1 calc R . .
C31A C 0.0588(4) 0.4143(7) 0.8175(6) 0.0388(18) Uani 0.5 1 d P A 1
H31A H 0.0994 0.3577 0.8506 0.047 Uiso 0.5 1 calc PR A 1
H31B H 0.0824 0.4701 0.7769 0.047 Uiso 0.5 1 calc PR A 1
C32A C 0.035(2) 0.492(4) 0.893(3) 0.062(9) Uani 0.5 1 d P A 1
H32A H 0.0053 0.5631 0.8626 0.093 Uiso 0.5 1 calc PR A 1
H32B H 0.0805 0.5223 0.9382 0.093 Uiso 0.5 1 calc PR A 1
H32C H 0.0041 0.4427 0.9278 0.093 Uiso 0.5 1 calc PR A 1
C31B C 0.0588(4) 0.4143(7) 0.8175(6) 0.0388(18) Uani 0.5 1 d P A 2
H31C H 0.096 0.4488 0.7821 0.047 Uiso 0.5 1 calc PR A 2
H31D H 0.0868 0.3627 0.871 0.047 Uiso 0.5 1 calc PR A 2
C32B C 0.016(2) 0.521(4) 0.858(3) 0.062(9) Uani 0.5 1 d P A 2
H32D H -0.0134 0.5694 0.8042 0.093 Uiso 0.5 1 calc PR A 2
H32E H 0.0536 0.5757 0.8984 0.093 Uiso 0.5 1 calc PR A 2
H32F H -0.018 0.4866 0.8961 0.093 Uiso 0.5 1 calc PR A 2

loop_
_atom_site_aniso_label
_atom_site_aniso_U_11
_atom_site_aniso_U_22
_atom_site_aniso_U_33
_atom_site_aniso_U_23
_atom_site_aniso_U_13
_atom_site_aniso_U_12
Au1 0.0219(2) 0.0222(2) 0.0265(2) -0.00095(12) 0.00742(16) 0.00718(12)
Se1 0.0257(4) 0.0295(3) 0.0389(4) 0.0079(3) 0.0104(3) 0.0118(3)
Se2 0.0303(4) 0.0270(3) 0.0429(4) 0.0091(3) 0.0136(3) 0.0097(3)
C3 0.021(3) 0.029(3) 0.030(4) -0.007(3) 0.008(3) 0.001(3)
C4 0.023(4) 0.030(3) 0.030(4) -0.003(3) 0.005(3) 0.007(3)
S5 0.0249(9) 0.0306(8) 0.0527(11) -0.0004(8) 0.0132(8) 0.0077(7)
C6 0.038(5) 0.032(3) 0.048(5) -0.008(3) 0.020(4) -0.004(3)
O7 0.043(3) 0.047(3) 0.071(4) -0.002(3) 0.034(3) -0.003(3)
N8 0.034(3) 0.026(3) 0.030(3) -0.002(2) 0.010(3) 0.001(2)
C9 0.047(4) 0.038(4) 0.028(3) 0.002(3) 0.012(3) -0.006(3)
C10 0.051(5) 0.035(4) 0.046(5) 0.002(3) 0.016(4) -0.005(4)
N21 0.028(4) 0.019(3) 0.031(4) 0 0.009(4) 0
C21 0.031(4) 0.030(3) 0.033(4) -0.003(3) 0.014(3) 0.005(3)
C22 0.045(5) 0.036(4) 0.056(5) 0.000(3) 0.015(4) 0.005(3)
C31A 0.034(4) 0.035(4) 0.054(5) -0.015(3) 0.022(4) -0.014(3)
C32A 0.032(18) 0.060(19) 0.10(3) -0.055(18) 0.019(14) -0.010(12)
C31B 0.034(4) 0.035(4) 0.054(5) -0.015(3) 0.022(4) -0.014(3)
C32B 0.032(18) 0.060(19) 0.10(3) -0.055(18) 0.019(14) -0.010(12)

loop_
_atom_type_symbol
_atom_type_description
_atom_type_scat_dispersion_real
_atom_type_scat_dispersion_imag
_atom_type_scat_source
C C 0.0033 0.0016 'International Tables Vol C Tables 4.2.6.8 and 6.1.1.4'
H H 0 0 'International Tables Vol C Tables 4.2.6.8 and 6.1.1.4'
N N 0.0061 0.0033 'International Tables Vol C Tables 4.2.6.8 and 6.1.1.4'
O O 0.0106 0.006 'International Tables Vol C Tables 4.2.6.8 and 6.1.1.4'
S S 0.1246 0.1234 'International Tables Vol C Tables 4.2.6.8 and 6.1.1.4'
Se Se -0.0929 2.2259 'International Tables Vol C Tables 4.2.6.8 and 6.1.1.4'
Au Au -2.0133 8.8022 'International Tables Vol C Tables 4.2.6.8 and 6.1.1.4'

loop_
_geom_angle_atom_site_label_1
_geom_angle_atom_site_label_2
_geom_angle_atom_site_label_3
_geom_angle
_geom_angle_site_symmetry_1
_geom_angle_site_symmetry_3
Se2 Au1 Se2 180 . 5_556
Se2 Au1 Se1 86.80(2) . 5_556
Se2 Au1 Se1 93.20(2) 5_556 5_556
Se2 Au1 Se1 93.20(2) . .
Se2 Au1 Se1 86.80(2) 5_556 .
Se1 Au1 Se1 180.00(2) 5_556 .
C4 Se1 Au1 97.3(2) . .
C3 Se2 Au1 97.9(2) . .
C4 C3 N8 114.8(6) . .
C4 C3 Se2 124.4(5) . .
N8 C3 Se2 120.8(5) . .
C3 C4 S5 110.3(5) . .
C3 C4 Se1 126.9(5) . .
S5 C4 Se1 122.8(4) . .
C4 S5 C6 91.4(4) . .
O7 C6 N8 127.3(8) . .
O7 C6 S5 124.7(7) . .
N8 C6 S5 108.0(5) . .
C6 N8 C3 115.6(6) . .
C6 N8 C9 120.3(6) . .
C3 N8 C9 124.1(6) . .
N8 C9 C10 111.3(6) . .
N8 C9 H9A 109.4 . .
C10 C9 H9A 109.4 . .
N8 C9 H9B 109.4 . .
C10 C9 H9B 109.4 . .
H9A C9 H9B 108 . .
C9 C10 H10A 109.5 . .
C9 C10 H10B 109.5 . .
H10A C10 H10B 109.5 . .
C9 C10 H10C 109.5 . .
H10A C10 H10C 109.5 . .
H10B C10 H10C 109.5 . .
C21 N21 C21 111.6(7) . 2_556
C21 N21 C31A 108.7(4) . .
C21 N21 C31A 107.8(4) 2_556 .
C21 N21 C31B 107.8(4) . 2_556
C21 N21 C31B 108.7(4) 2_556 2_556
C31A N21 C31B 112.4(8) . 2_556
C21 N21 C31A 107.8(4) . 2_556
C21 N21 C31A 108.7(4) 2_556 2_556
C31A N21 C31A 112.4(8) . 2_556
C22 C21 N21 115.1(5) . .
C22 C21 H21A 108.5 . .
N21 C21 H21A 108.5 . .
C22 C21 H21B 108.5 . .
N21 C21 H21B 108.5 . .
H21A C21 H21B 107.5 . .
C21 C22 H22A 109.5 . .
C21 C22 H22B 109.5 . .
H22A C22 H22B 109.5 . .
C21 C22 H22C 109.5 . .
H22A C22 H22C 109.5 . .
H22B C22 H22C 109.5 . .
C32A C31A N21 120.1(17) . .
C32A C31A H31A 107.3 . .
N21 C31A H31A 107.3 . .
C32A C31A H31B 107.3 . .
N21 C31A H31B 107.3 . .
H31A C31A H31B 106.9 . .
H32D C32B H32E 109.5 . .
H32D C32B H32F 109.5 . .
H32E C32B H32F 109.5 . .

loop_
_geom_bond_atom_site_label_1
_geom_bond_atom_site_label_2
_geom_bond_distance
_geom_bond_site_symmetry_2
Au1 Se2 2.4329(7) .
Au1 Se2 2.4329(7) 5_556
Au1 Se1 2.4454(6) 5_556
Au1 Se1 2.4454(6) .
Se1 C4 1.879(7) .
Se2 C3 1.902(6) .
C3 C4 1.339(10) .
C3 N8 1.395(8) .
C4 S5 1.761(7) .
S5 C6 1.792(8) .
C6 O7 1.218(10) .
C6 N8 1.361(10) .
N8 C9 1.489(8) .
C9 C10 1.521(10) .
C9 H9A 0.99 .
C9 H9B 0.99 .
C10 H10A 0.98 .
C10 H10B 0.98 .
C10 H10C 0.98 .
N21 C21 1.521(7) .
N21 C21 1.521(7) 2_556
N21 C31A 1.526(8) .
N21 C31B 1.526(8) 2_556
N21 C31A 1.526(8) 2_556
C21 C22 1.520(10) .
C21 H21A 0.99 .
C21 H21B 0.99 .
C22 H22A 0.98 .
C22 H22B 0.98 .
C22 H22C 0.98 .
C31A C32A 1.50(5) .
C31A H31A 0.99 .
C31A H31B 0.99 .
C32A H32A 0.98 .
C32A H32B 0.98 .
C32A H32C 0.98 .
C32B H32D 0.98 .
C32B H32E 0.98 .
C32B H32F 0.98 .

loop_
_geom_torsion_atom_site_label_1
_geom_torsion_atom_site_label_2
_geom_torsion_atom_site_label_3
_geom_torsion_atom_site_label_4
_geom_torsion
_geom_torsion_site_symmetry_1
Se2 Au1 Se1 C4 -4.6(2) .
Se2 Au1 Se1 C4 175.4(2) 5_556
Se1 Au1 Se2 C3 -175.2(2) 5_556
Se1 Au1 Se2 C3 4.8(2) .
Au1 Se2 C3 C4 -4.5(7) .
Au1 Se2 C3 N8 174.2(5) .
N8 C3 C4 S5 0.0(8) .
Se2 C3 C4 S5 178.8(3) .
N8 C3 C4 Se1 -178.0(4) .
Se2 C3 C4 Se1 0.7(10) .
Au1 Se1 C4 C3 3.4(7) .
Au1 Se1 C4 S5 -174.4(4) .
C3 C4 S5 C6 0.5(6) .
Se1 C4 S5 C6 178.7(5) .
C4 S5 C6 O7 -179.0(8) .
C4 S5 C6 N8 -0.9(6) .
O7 C6 N8 C3 179.1(8) .
S5 C6 N8 C3 1.1(8) .
O7 C6 N8 C9 -4.1(12) .
S5 C6 N8 C9 177.9(5) .
C4 C3 N8 C6 -0.8(9) .
Se2 C3 N8 C6 -179.6(5) .
C4 C3 N8 C9 -177.5(6) .
Se2 C3 N8 C9 3.7(9) .
C6 N8 C9 C10 -91.6(8) .
C3 N8 C9 C10 84.9(8) .
C21 N21 C21 C22 -52.6(5) 2_556
C31A N21 C21 C22 66.1(7) .
C31B N21 C21 C22 -171.9(6) 2_556
C31A N21 C21 C22 -171.9(6) 2_556
C21 N21 C31A C32A -174(2) .
C21 N21 C31A C32A -53(2) 2_556
C31B N21 C31A C32A 67(2) 2_556
C31A N21 C31A C32A 67(2) 2_556
